data_7210009
loop_
_publ_author_name
'Dikundwar, Amol G.'
'Venkateswarlu, Ch.'
'Chandrakala, R. N.'
'Chandrasekaran, Srinivasan'
'Row, Tayur N. Guru'

_publ_section_title
;
 H/F isosteric substitution to attest different equi-energetic molecular
 conformations in crystals
;
_journal_issue 27
_journal_name_full CrystEngComm
_journal_page_first 5403
_journal_paper_doi 10.1039/c3ce40697k
_journal_volume 15
_journal_year 2013
_chemical_compound_source 'see text'
_chemical_formula_moiety 'C20 H14 O6'
_chemical_formula_sum 'C20 H14 O6'
_chemical_formula_weight 350.31
_chemical_name_common
;
hexa-2,4-diyne-1,6-diyl bis(phenylcarbonate)
;
_chemical_name_systematic
;
hexa-2,4-diyne-1,6-diyl bis(phenylcarbonate)
;
_space_group_IT_number 56
_symmetry_cell_setting orthorhombic
_symmetry_Int_Tables_number 56
_symmetry_space_group_name_Hall '-P 2ab 2ac'
_symmetry_space_group_name_H-M 'P c c n'
_atom_sites_solution_hydrogens geom
_atom_sites_solution_primary direct
_atom_sites_solution_secondary difmap
_cell_angle_alpha 90
_cell_angle_beta 90
_cell_angle_gamma 90
_cell_formula_units_Z 4
_cell_length_a 9.5387(15)
_cell_length_b 23.208(4)
_cell_length_c 7.4056(12)
_cell_measurement_reflns_used 15969
_cell_measurement_temperature 150(1)
_cell_measurement_theta_max 26.37
_cell_measurement_theta_min 1.75
_cell_volume 1639.4(5)
_computing_cell_refinement Apex2
_computing_data_collection 'Bruker kappa Apex2'
_computing_data_reduction SAINT32
_computing_molecular_graphics 'Ortep-3 (Farrugia, 1997) and CAMERON (Watkin et al., 1993)'
_computing_publication_material 'WinGX (Farrugia, 1999)'
_computing_structure_refinement 'SHELXL97 (Sheldrick, 2008)'
_computing_structure_solution 'SHELXS97 (Sheldrick, 2008)'
_diffrn_ambient_temperature 150(1)
_diffrn_measured_fraction_theta_full 1.000
_diffrn_measured_fraction_theta_max 1.000
_diffrn_measurement_device_type 'Brucker kappa apex2 CCD area detector'
_diffrn_measurement_method '\f and \w scans'
_diffrn_radiation_monochromator graphite
_diffrn_radiation_probe x-ray
_diffrn_radiation_source 'fine-focus sealed tube'
_diffrn_radiation_type MoK\a
_diffrn_radiation_wavelength 0.71073
_diffrn_reflns_av_R_equivalents 0.0397
_diffrn_reflns_av_sigmaI/netI 0.0237
_diffrn_reflns_limit_h_max 11
_diffrn_reflns_limit_h_min -11
_diffrn_reflns_limit_k_max 29
_diffrn_reflns_limit_k_min -29
_diffrn_reflns_limit_l_max 9
_diffrn_reflns_limit_l_min -9
_diffrn_reflns_number 15969
_diffrn_reflns_reduction_process
;

;
_diffrn_reflns_theta_full 26.37
_diffrn_reflns_theta_max 26.37
_diffrn_reflns_theta_min 1.75
_exptl_absorpt_coefficient_mu 0.106
_exptl_absorpt_correction_T_max 0.9791
_exptl_absorpt_correction_T_min 0.9589
_exptl_absorpt_correction_type multi-scan
_exptl_absorpt_process_details 'Apex2 (Bruker)'
_exptl_crystal_colour colourless
_exptl_crystal_density_diffrn 1.419
_exptl_crystal_density_method 'Not Measured'
_exptl_crystal_description block
_exptl_crystal_F_000 728
_exptl_crystal_size_max 0.40
_exptl_crystal_size_mid 0.20
_exptl_crystal_size_min 0.20
_refine_diff_density_max 0.188
_refine_diff_density_min -0.189
_refine_diff_density_rms 0.036
_refine_ls_extinction_method none
_refine_ls_goodness_of_fit_ref 1.043
_refine_ls_hydrogen_treatment constr
_refine_ls_matrix_type full
_refine_ls_number_parameters 118
_refine_ls_number_reflns 1674
_refine_ls_number_restraints 0
_refine_ls_restrained_S_all 1.043
_refine_ls_R_factor_all 0.0441
_refine_ls_R_factor_gt 0.0302
_refine_ls_shift/su_max 0.001
_refine_ls_shift/su_mean 0.000
_refine_ls_structure_factor_coef Fsqd
_refine_ls_weighting_details 'calc w=1/[\s^2^(Fo^2^)+(0.0498P)^2^+0.0089P] where P=(Fo^2^+2Fc^2^)/3'
_refine_ls_weighting_scheme calc
_refine_ls_wR_factor_gt 0.0770
_refine_ls_wR_factor_ref 0.0811
_reflns_number_gt 1284
_reflns_number_total 1674
_reflns_threshold_expression >2sigma(I)
_cod_data_source_file c3ce40697k.txt
_cod_data_source_block vabalt
_cod_depositor_comments
;
The following automatic conversions were performed:

'_symmetry_cell_setting' value 'Orthorhombic' changed to
'orthorhombic' according to
/home/saulius/struct/CIF-dictionaries/cif_core.dic dictionary named
'cif_core.dic' version 2.4.2 from 2011-04-26.

Automatic conversion script
Id: cif_fix_values 1891 2012-01-12 08:04:46Z andrius 
;
_cod_database_code 7210009

loop_
_symmetry_equiv_pos_site_id
_symmetry_equiv_pos_as_xyz
1 x,y,z
2 1/2-x,1/2-y,z
3 1/2+x,-y,1/2-z
4 -x,1/2+y,1/2-z
5 -x,-y,-z
6 1/2+x,1/2+y,-z
7 1/2-x,y,1/2+z
8 x,1/2-y,1/2+z

loop_
_atom_site_label
_atom_site_type_symbol
_atom_site_fract_x
_atom_site_fract_y
_atom_site_fract_z
_atom_site_U_iso_or_equiv
_atom_site_adp_type
_atom_site_occupancy
_atom_site_symmetry_multiplicity
_atom_site_calc_flag
_atom_site_refinement_flags
O1 O 0.88082(8) 0.69193(3) 0.11025(10) 0.0228(2) Uani 1 1 d .
O3 O 0.88966(8) 0.65262(3) 0.37333(11) 0.0255(2) Uani 1 1 d .
O2 O 1.02020(8) 0.61388(3) 0.14774(11) 0.0292(2) Uani 1 1 d .
C2 C 1.06787(12) 0.71871(5) -0.09038(16) 0.0221(3) Uani 1 1 d .
C4 C 0.93999(11) 0.64889(5) 0.20391(16) 0.0208(3) Uani 1 1 d .
C5 C 0.94546(12) 0.61266(4) 0.49920(15) 0.0212(3) Uani 1 1 d .
C1 C 1.18329(11) 0.73853(4) -0.09781(15) 0.0213(3) Uani 1 1 d .
C3 C 0.92624(12) 0.69491(5) -0.07667(15) 0.0235(3) Uani 1 1 d .
H3A H 0.8618 0.7189 -0.1446 0.028 Uiso 1 1 calc R
H3B H 0.9247 0.6566 -0.1290 0.028 Uiso 1 1 calc R
C9 C 1.13153(12) 0.58107(5) 0.68857(17) 0.0265(3) Uani 1 1 d .
H9 H 1.2233 0.5844 0.7298 0.032 Uiso 1 1 calc R
C6 C 0.85737(12) 0.57123(5) 0.56684(16) 0.0250(3) Uani 1 1 d .
H6 H 0.7655 0.5682 0.5260 0.030 Uiso 1 1 calc R
C10 C 1.08196(12) 0.61844(5) 0.55698(16) 0.0238(3) Uani 1 1 d .
H10 H 1.1397 0.6468 0.5088 0.029 Uiso 1 1 calc R
C7 C 0.90853(13) 0.53384(5) 0.69766(17) 0.0284(3) Uani 1 1 d .
H7 H 0.8507 0.5052 0.7445 0.034 Uiso 1 1 calc R
C8 C 1.04482(13) 0.53897(5) 0.75843(17) 0.0278(3) Uani 1 1 d .
H8 H 1.0783 0.5140 0.8467 0.033 Uiso 1 1 calc R

loop_
_atom_site_aniso_label
_atom_site_aniso_U_11
_atom_site_aniso_U_22
_atom_site_aniso_U_33
_atom_site_aniso_U_23
_atom_site_aniso_U_13
_atom_site_aniso_U_12
O1 0.0211(4) 0.0252(4) 0.0222(5) 0.0026(3) 0.0007(3) 0.0026(3)
O3 0.0254(5) 0.0304(5) 0.0207(5) 0.0022(3) 0.0034(3) 0.0075(3)
O2 0.0319(5) 0.0308(5) 0.0250(5) -0.0003(4) 0.0042(4) 0.0110(4)
C2 0.0248(6) 0.0211(6) 0.0205(7) 0.0015(5) -0.0012(5) 0.0008(5)
C4 0.0175(6) 0.0223(6) 0.0225(7) -0.0010(5) -0.0006(5) -0.0015(5)
C5 0.0239(6) 0.0215(6) 0.0181(6) -0.0011(5) 0.0031(5) 0.0044(5)
C1 0.0239(6) 0.0199(6) 0.0203(6) -0.0001(5) -0.0008(5) 0.0015(5)
C3 0.0206(6) 0.0283(6) 0.0216(7) 0.0033(5) -0.0019(5) -0.0019(5)
C9 0.0222(6) 0.0274(6) 0.0300(7) -0.0020(5) -0.0016(5) 0.0019(5)
C6 0.0192(6) 0.0297(6) 0.0261(7) -0.0051(5) 0.0016(5) -0.0026(5)
C10 0.0229(6) 0.0204(6) 0.0281(7) 0.0011(5) 0.0045(5) -0.0017(5)
C7 0.0291(7) 0.0239(6) 0.0323(8) 0.0018(5) 0.0085(6) -0.0047(5)
C8 0.0330(7) 0.0255(6) 0.0249(7) 0.0031(5) 0.0030(5) 0.0052(5)

loop_
_atom_type_symbol
_atom_type_description
_atom_type_scat_dispersion_real
_atom_type_scat_dispersion_imag
_atom_type_scat_source
O O 0.0106 0.0060 'International Tables Vol C Tables 4.2.6.8 and 6.1.1.4'
H H 0.0000 0.0000 'International Tables Vol C Tables 4.2.6.8 and 6.1.1.4'
C C 0.0033 0.0016 'International Tables Vol C Tables 4.2.6.8 and 6.1.1.4'

loop_
_geom_angle_atom_site_label_1
_geom_angle_atom_site_label_2
_geom_angle_atom_site_label_3
_geom_angle
_geom_angle_site_symmetry_3
C4 O1 C3 113.77(9) .
C4 O3 C5 115.89(8) .
C1 C2 C3 178.59(13) .
O2 C4 O1 126.73(11) .
O2 C4 O3 126.76(11) .
O1 C4 O3 106.51(9) .
C6 C5 C10 122.28(11) .
C6 C5 O3 117.93(10) .
C10 C5 O3 119.68(10) .
C2 C1 C1 177.36(8) 2_765
O1 C3 C2 111.08(9) .
O1 C3 H3A 109.4 .
C2 C3 H3A 109.4 .
O1 C3 H3B 109.4 .
C2 C3 H3B 109.4 .
H3A C3 H3B 108.0 .
C8 C9 C10 120.09(11) .
C8 C9 H9 120.0 .
C10 C9 H9 120.0 .
C5 C6 C7 118.51(11) .
C5 C6 H6 120.7 .
C7 C6 H6 120.7 .
C5 C10 C9 118.65(10) .
C5 C10 H10 120.7 .
C9 C10 H10 120.7 .
C8 C7 C6 120.29(11) .
C8 C7 H7 119.9 .
C6 C7 H7 119.9 .
C9 C8 C7 120.18(11) .
C9 C8 H8 119.9 .
C7 C8 H8 119.9 .

loop_
_geom_bond_atom_site_label_1
_geom_bond_atom_site_label_2
_geom_bond_distance
_geom_bond_site_symmetry_2
O1 C4 1.3406(13) .
O1 C3 1.4522(13) .
O3 C4 1.3461(14) .
O3 C5 1.4185(13) .
O2 C4 1.1911(13) .
C2 C1 1.1944(15) .
C2 C3 1.4631(16) .
C5 C6 1.3717(16) .
C5 C10 1.3770(16) .
C1 C1 1.380(2) 2_765
C3 H3A 0.9700 .
C3 H3B 0.9700 .
C9 C8 1.3808(16) .
C9 C10 1.3877(16) .
C9 H9 0.9300 .
C6 C7 1.3890(16) .
C6 H6 0.9300 .
C10 H10 0.9300 .
C7 C8 1.3808(18) .
C7 H7 0.9300 .
C8 H8 0.9300 .

loop_
_geom_torsion_atom_site_label_1
_geom_torsion_atom_site_label_2
_geom_torsion_atom_site_label_3
_geom_torsion_atom_site_label_4
_geom_torsion
C3 O1 C4 O2 -1.81(15)
C3 O1 C4 O3 178.88(8)
C5 O3 C4 O2 4.20(16)
C5 O3 C4 O1 -176.49(8)
C4 O3 C5 C6 -112.89(11)
C4 O3 C5 C10 70.76(13)
C4 O1 C3 C2 -75.32(11)
C10 C5 C6 C7 -0.23(17)
O3 C5 C6 C7 -176.48(10)
C6 C5 C10 C9 -0.19(17)
O3 C5 C10 C9 176.00(10)
C8 C9 C10 C5 0.29(17)
C5 C6 C7 C8 0.55(18)
C10 C9 C8 C7 0.03(18)
C6 C7 C8 C9 -0.46(19)
